data_2221420
loop_
_publ_author_name
'Cao, Quanfu'
'Li, Dacheng'

_publ_section_title
;Diaqua[<i>N</i>,<i>N</i>'-bis(3-carboxyprop-2-enoyl)pyridine-2,6-dicarbohydrazidato(2--)]cadmium(II)
 <i>N</i>,<i>N</i>-dimethylformamide disolvate
;
_journal_coeditor_code KP2207
_journal_issue 4
_journal_name_full 'Acta Crystallographica Section E'
_journal_page_first m464
_journal_page_last m465
_journal_paper_doi 10.1107/S1600536809011003
_journal_volume 65
_journal_year 2009
_chemical_formula_iupac '[Cd (C15 H11 N5 O8) (H2 O)2], 2C3 H7 N O'
_chemical_formula_moiety 'C15 H15 Cd N5 O10, 2(C3 H7 N1 O1)'
_chemical_formula_sum 'C21 H29 Cd N7 O12'
_chemical_formula_weight 683.91
_chemical_name_systematic
;
Diaqua[<i>N</i>,<i>N</i>'-bis(3-carboxyprop-2-enoyl)pyridine-2,6-
dicarbohydrazidato(2-)]cadmium(II) <i>N</i>,<i>N</i>-dimethylformamide
disolvate
;
_space_group_IT_number 15
_symmetry_cell_setting monoclinic
_symmetry_space_group_name_Hall '-C 2yc'
_symmetry_space_group_name_H-M 'C 1 2/c 1'
_atom_sites_solution_hydrogens geom
_atom_sites_solution_primary direct
_atom_sites_solution_secondary difmap
_cell_angle_alpha 90.00
_cell_angle_beta 99.51
_cell_angle_gamma 90.00
_cell_formula_units_Z 4
_cell_length_a 18.6176(2)
_cell_length_b 12.6065(8)
_cell_length_c 12.0038(6)
_cell_measurement_reflns_used 3321
_cell_measurement_temperature 298(2)
_cell_measurement_theta_max 27.612
_cell_measurement_theta_min 2.484
_cell_volume 2778.6(2)
_computing_cell_refinement 'SAINT (Siemens, 1996)'
_computing_data_collection 'SMART (Siemens, 1996)'
_computing_data_reduction 'SAINT (Siemens, 1996)'
_computing_molecular_graphics 'SHELXTL (Sheldrick, 2008)'
_computing_publication_material 'SHELXTL (Sheldrick, 2008)'
_computing_structure_refinement 'SHELXL97 (Sheldrick, 2008)'
_computing_structure_solution 'SHELXS97 (Sheldrick, 2008)'
_diffrn_ambient_temperature 298(2)
_diffrn_measured_fraction_theta_full 0.999
_diffrn_measured_fraction_theta_max 0.999
_diffrn_measurement_device_type 'Siemens SMART CCD area-detector'
_diffrn_measurement_method '\f and \w'
_diffrn_radiation_monochromator graphite
_diffrn_radiation_source 'fine-focus sealed tube'
_diffrn_radiation_type MoK\a
_diffrn_radiation_wavelength 0.71073
_diffrn_reflns_av_R_equivalents 0.0280
_diffrn_reflns_av_sigmaI/netI 0.0305
_diffrn_reflns_limit_h_max 21
_diffrn_reflns_limit_h_min -22
_diffrn_reflns_limit_k_max 8
_diffrn_reflns_limit_k_min -14
_diffrn_reflns_limit_l_max 14
_diffrn_reflns_limit_l_min -14
_diffrn_reflns_number 6846
_diffrn_reflns_theta_full 25.01
_diffrn_reflns_theta_max 25.01
_diffrn_reflns_theta_min 1.96
_exptl_absorpt_coefficient_mu 0.859
_exptl_absorpt_correction_T_max 0.8677
_exptl_absorpt_correction_T_min 0.8470
_exptl_absorpt_correction_type multi-scan
_exptl_absorpt_process_details '(SADABS; Sheldrick, 1996)'
_exptl_crystal_colour yellow
_exptl_crystal_density_diffrn 1.635
_exptl_crystal_density_method 'not measured'
_exptl_crystal_description block
_exptl_crystal_F_000 1392
_exptl_crystal_size_max 0.20
_exptl_crystal_size_mid 0.18
_exptl_crystal_size_min 0.17
_refine_diff_density_max 0.725
_refine_diff_density_min -0.479
_refine_ls_extinction_method none
_refine_ls_goodness_of_fit_ref 1.001
_refine_ls_hydrogen_treatment constr
_refine_ls_matrix_type full
_refine_ls_number_parameters 189
_refine_ls_number_reflns 2448
_refine_ls_number_restraints 0
_refine_ls_restrained_S_all 1.001
_refine_ls_R_factor_all 0.0377
_refine_ls_R_factor_gt 0.0269
_refine_ls_shift/su_max 0.001
_refine_ls_shift/su_mean 0.000
_refine_ls_structure_factor_coef Fsqd
_refine_ls_weighting_details 'calc w=1/[\s^2^(Fo^2^)+(0.0426P)^2^+1.9365P] where P=(Fo^2^+2Fc^2^)/3'
_refine_ls_weighting_scheme calc
_refine_ls_wR_factor_gt 0.0656
_refine_ls_wR_factor_ref 0.0752
_reflns_number_gt 2071
_reflns_number_total 2448
_reflns_threshold_expression I>2\s(I)
_cod_data_source_file kp2207.cif
_cod_data_source_block I
_cod_depositor_comments
;
The following automatic conversions were performed:
'_symmetry_cell_setting' value 'Monoclinic' changed to 'monoclinic'
according to '/home/saulius/struct/CIF-dictionaries/cif_core.dic'
dictionary named 'cif_core.dic' version 2.4.1 from 2010-06-29.

Automatic conversion script
Id: cif_fix_enum 1527 2010-12-29 10:47:43Z saulius 

The following automatic conversions were performed:

'_symmetry_cell_setting' value 'Monoclinic' changed to 'monoclinic'
according to /home/saulius/struct/CIF-dictionaries/cif_core.dic
dictionary named 'cif_core.dic' version 2.4.1 from 2010-06-29.

Automatic conversion script
Id: cif_fix_values 1715 2011-07-08 13:25:40Z adriana 
;
_cod_original_sg_symbol_H-M 'C 2/c'
_cod_database_code 2221420
_cod_database_fobs_code 2221420

loop_
_symmetry_equiv_pos_as_xyz
'x, y, z'
'-x, y, -z+1/2'
'x+1/2, y+1/2, z'
'-x+1/2, y+1/2, -z+1/2'
'-x, -y, -z'
'x, -y, z-1/2'
'-x+1/2, -y+1/2, -z'
'x+1/2, -y+1/2, z-1/2'

loop_
_atom_site_type_symbol
_atom_site_label
_atom_site_fract_x
_atom_site_fract_y
_atom_site_fract_z
_atom_site_U_iso_or_equiv
_atom_site_adp_type
_atom_site_calc_flag
_atom_site_refinement_flags
_atom_site_occupancy
_atom_site_disorder_assembly
_atom_site_disorder_group
Cd Cd1 0.5000 0.32546(2) 0.7500 0.03647(12) Uani d S 1 . .
N N1 0.5000 0.5148(2) 0.7500 0.0315(7) Uani d S 1 . .
N N2 0.56574(12) 0.39595(18) 0.62292(19) 0.0356(5) Uani d . 1 . .
N N3 0.59654(12) 0.32818(17) 0.55520(19) 0.0346(5) Uani d . 1 . .
H H3A 0.6204 0.3519 0.5049 0.042 Uiso calc R 1 . .
N N4 0.73608(14) 0.4660(2) 0.2710(2) 0.0474(6) Uani d . 1 . .
O O1 0.60699(11) 0.53782(16) 0.53204(17) 0.0457(5) Uani d . 1 . .
O O2 0.55458(11) 0.18980(15) 0.64485(17) 0.0413(5) Uani d . 1 . .
O O3 0.55912(13) -0.00807(17) 0.6368(2) 0.0596(6) Uani d . 1 . .
H H3 0.5574 0.0566 0.6435 0.089 Uiso calc R 1 . .
O O4 0.60364(16) -0.12393(19) 0.5313(2) 0.0733(8) Uani d . 1 . .
O O5 0.39670(11) 0.29907(15) 0.61261(16) 0.0420(5) Uani d . 1 . .
H H5A 0.3988 0.2396 0.5800 0.050 Uiso d R 1 . .
H H5B 0.3967 0.3475 0.5634 0.050 Uiso d R 1 . .
O O6 0.68682(14) 0.3634(2) 0.3932(2) 0.0656(7) Uani d . 1 . .
C C1 0.57294(15) 0.4982(2) 0.6033(2) 0.0345(6) Uani d . 1 . .
C C2 0.53537(14) 0.5671(2) 0.6791(2) 0.0340(6) Uani d . 1 . .
C C3 0.53679(16) 0.6767(2) 0.6772(3) 0.0403(7) Uani d . 1 . .
H H3B 0.5619 0.7127 0.6280 0.048 Uiso calc R 1 . .
C C4 0.5000 0.7315(3) 0.7500 0.0414(10) Uani d S 1 . .
H H4 0.5000 0.8053 0.7500 0.050 Uiso calc SR 1 . .
C C5 0.58854(14) 0.2254(2) 0.5694(2) 0.0336(6) Uani d . 1 . .
C C6 0.62026(18) 0.1570(2) 0.4921(3) 0.0460(8) Uani d . 1 . .
H H6 0.6438 0.1921 0.4403 0.055 Uiso calc R 1 . .
C C7 0.62029(19) 0.0514(2) 0.4854(3) 0.0523(8) Uani d . 1 . .
H H7 0.6419 0.0254 0.4264 0.063 Uiso calc R 1 . .
C C8 0.59292(18) -0.0317(2) 0.5527(3) 0.0483(8) Uani d . 1 . .
C C9 0.70087(17) 0.4503(3) 0.3561(3) 0.0519(8) Uani d . 1 . .
H H9 0.6854 0.5100 0.3910 0.062 Uiso calc R 1 . .
C C10 0.75008(19) 0.5723(3) 0.2334(3) 0.0612(10) Uani d . 1 . .
H H10A 0.7260 0.6230 0.2741 0.092 Uiso calc R 1 . .
H H10B 0.7320 0.5786 0.1540 0.092 Uiso calc R 1 . .
H H10C 0.8016 0.5856 0.2472 0.092 Uiso calc R 1 . .
C C11 0.7598(2) 0.3769(3) 0.2101(3) 0.0672(10) Uani d . 1 . .
H H11A 0.7465 0.3119 0.2431 0.101 Uiso calc R 1 . .
H H11B 0.8117 0.3796 0.2143 0.101 Uiso calc R 1 . .
H H11C 0.7368 0.3801 0.1325 0.101 Uiso calc R 1 . .

loop_
_atom_site_aniso_label
_atom_site_aniso_U_11
_atom_site_aniso_U_22
_atom_site_aniso_U_33
_atom_site_aniso_U_12
_atom_site_aniso_U_13
_atom_site_aniso_U_23
Cd1 0.0481(2) 0.02519(17) 0.03978(19) 0.000 0.01812(13) 0.000
N1 0.0379(17) 0.0217(16) 0.0355(18) 0.000 0.0083(14) 0.000
N2 0.0455(13) 0.0251(12) 0.0391(14) 0.0013(10) 0.0155(11) -0.0008(10)
N3 0.0424(13) 0.0293(13) 0.0351(13) -0.0007(10) 0.0150(10) 0.0013(10)
N4 0.0528(15) 0.0427(15) 0.0515(16) 0.0070(12) 0.0226(13) 0.0104(12)
O1 0.0627(13) 0.0346(12) 0.0450(12) 0.0011(10) 0.0240(10) 0.0079(9)
O2 0.0546(12) 0.0284(11) 0.0466(12) 0.0010(9) 0.0247(10) -0.0009(9)
O3 0.0866(17) 0.0307(12) 0.0707(16) -0.0033(11) 0.0394(14) -0.0011(11)
O4 0.116(2) 0.0311(14) 0.0787(19) -0.0008(13) 0.0324(16) -0.0118(12)
O5 0.0580(12) 0.0299(10) 0.0391(11) -0.0008(9) 0.0109(9) 0.0010(9)
O6 0.0778(17) 0.0552(15) 0.0728(17) -0.0020(13) 0.0393(14) 0.0140(13)
C1 0.0398(15) 0.0314(16) 0.0321(15) -0.0003(12) 0.0055(12) 0.0047(12)
C2 0.0387(15) 0.0285(15) 0.0346(15) 0.0005(12) 0.0053(12) 0.0035(12)
C3 0.0521(17) 0.0254(15) 0.0437(17) -0.0033(13) 0.0093(14) 0.0056(12)
C4 0.058(3) 0.020(2) 0.047(3) 0.000 0.008(2) 0.000
C5 0.0384(15) 0.0285(16) 0.0358(16) 0.0001(12) 0.0119(12) 0.0030(12)
C6 0.0576(19) 0.0354(18) 0.0506(19) 0.0015(14) 0.0253(15) 0.0005(14)
C7 0.069(2) 0.0397(19) 0.054(2) 0.0049(16) 0.0299(17) -0.0071(15)
C8 0.064(2) 0.0311(18) 0.0510(19) -0.0008(14) 0.0121(16) -0.0051(14)
C9 0.0539(19) 0.050(2) 0.056(2) 0.0015(16) 0.0210(16) 0.0046(16)
C10 0.062(2) 0.054(2) 0.072(3) 0.0002(17) 0.0235(19) 0.0211(19)
C11 0.079(3) 0.060(2) 0.069(3) 0.012(2) 0.032(2) 0.004(2)

loop_
_atom_type_symbol
_atom_type_description
_atom_type_scat_dispersion_real
_atom_type_scat_dispersion_imag
_atom_type_scat_source
C C 0.0033 0.0016 'International Tables Vol C Tables 4.2.6.8 and 6.1.1.4'
H H 0.0000 0.0000 'International Tables Vol C Tables 4.2.6.8 and 6.1.1.4'
N N 0.0061 0.0033 'International Tables Vol C Tables 4.2.6.8 and 6.1.1.4'
O O 0.0106 0.0060 'International Tables Vol C Tables 4.2.6.8 and 6.1.1.4'
Cd Cd -0.8075 1.2024 'International Tables Vol C Tables 4.2.6.8 and 6.1.1.4'

loop_
_geom_angle_atom_site_label_1
_geom_angle_atom_site_label_2
_geom_angle_atom_site_label_3
_geom_angle_site_symmetry_1
_geom_angle_site_symmetry_3
_geom_angle
_geom_angle_publ_flag
N2 Cd1 N2 2_656 . 134.27(11) ?
N2 Cd1 O5 2_656 2_656 93.05(8) ?
N2 Cd1 O5 . 2_656 93.28(8) ?
N2 Cd1 O5 2_656 . 93.28(8) ?
N2 Cd1 O5 . . 93.05(8) ?
O5 Cd1 O5 2_656 . 163.66(9) ?
N2 Cd1 N1 2_656 . 67.13(6) ?
N2 Cd1 N1 . . 67.13(6) ?
O5 Cd1 N1 2_656 . 98.17(5) ?
O5 Cd1 N1 . . 98.17(5) ?
N2 Cd1 O2 2_656 2_656 67.27(7) ?
N2 Cd1 O2 . 2_656 158.46(8) ?
O5 Cd1 O2 2_656 2_656 84.26(7) ?
O5 Cd1 O2 . 2_656 84.33(7) ?
N1 Cd1 O2 . 2_656 134.40(4) ?
N2 Cd1 O2 2_656 . 158.46(8) ?
N2 Cd1 O2 . . 67.27(7) ?
O5 Cd1 O2 2_656 . 84.33(7) ?
O5 Cd1 O2 . . 84.26(7) ?
N1 Cd1 O2 . . 134.40(4) ?
O2 Cd1 O2 2_656 . 91.20(9) ?
C2 N1 C2 2_656 . 120.7(3) ?
C2 N1 Cd1 2_656 . 119.64(16) ?
C2 N1 Cd1 . . 119.64(16) ?
C1 N2 N3 . . 116.0(2) ?
C1 N2 Cd1 . . 125.41(19) ?
N3 N2 Cd1 . . 118.45(16) ?
C5 N3 N2 . . 118.0(2) ?
C5 N3 H3A . . 121.0 ?
N2 N3 H3A . . 121.0 ?
C9 N4 C11 . . 120.5(3) ?
C9 N4 C10 . . 121.2(3) ?
C11 N4 C10 . . 118.3(3) ?
C5 O2 Cd1 . . 114.84(16) ?
C8 O3 H3 . . 109.5 ?
Cd1 O5 H5A . . 110.8 ?
Cd1 O5 H5B . . 107.1 ?
H5A O5 H5B . . 108.0 ?
O1 C1 N2 . . 126.2(3) ?
O1 C1 C2 . . 121.3(2) ?
N2 C1 C2 . . 112.5(2) ?
N1 C2 C3 . . 121.2(3) ?
N1 C2 C1 . . 115.2(2) ?
C3 C2 C1 . . 123.6(3) ?
C4 C3 C2 . . 118.5(3) ?
C4 C3 H3B . . 120.8 ?
C2 C3 H3B . . 120.8 ?
C3 C4 C3 2_656 . 120.0(4) ?
C3 C4 H4 2_656 . 120.0 ?
C3 C4 H4 . . 120.0 ?
O2 C5 N3 . . 121.3(2) ?
O2 C5 C6 . . 123.1(2) ?
N3 C5 C6 . . 115.6(2) ?
C7 C6 C5 . . 129.2(3) ?
C7 C6 H6 . . 115.4 ?
C5 C6 H6 . . 115.4 ?
C6 C7 C8 . . 132.6(3) ?
C6 C7 H7 . . 113.7 ?
C8 C7 H7 . . 113.7 ?
O4 C8 O3 . . 119.9(3) ?
O4 C8 C7 . . 118.9(3) ?
O3 C8 C7 . . 121.2(3) ?
O6 C9 N4 . . 125.4(3) ?
O6 C9 H9 . . 117.3 ?
N4 C9 H9 . . 117.3 ?
N4 C10 H10A . . 109.5 ?
N4 C10 H10B . . 109.5 ?
H10A C10 H10B . . 109.5 ?
N4 C10 H10C . . 109.5 ?
H10A C10 H10C . . 109.5 ?
H10B C10 H10C . . 109.5 ?
N4 C11 H11A . . 109.5 ?
N4 C11 H11B . . 109.5 ?
H11A C11 H11B . . 109.5 ?
N4 C11 H11C . . 109.5 ?
H11A C11 H11C . . 109.5 ?
H11B C11 H11C . . 109.5 ?

loop_
_geom_bond_atom_site_label_1
_geom_bond_atom_site_label_2
_geom_bond_site_symmetry_2
_geom_bond_distance
_geom_bond_publ_flag
Cd1 N2 2_656 2.287(2) yes
Cd1 N2 . 2.287(2) ?
Cd1 O5 2_656 2.3412(19) yes
Cd1 O5 . 2.3412(19) ?
Cd1 N1 . 2.387(3) yes
Cd1 O2 2_656 2.4441(19) yes
Cd1 O2 . 2.4441(19) ?
N1 C2 2_656 1.334(3) yes
N1 C2 . 1.334(3) ?
N2 C1 . 1.321(4) yes
N2 N3 . 1.369(3) yes
N3 C5 . 1.319(3) yes
N3 H3A . 0.8600 ?
N4 C9 . 1.316(4) ?
N4 C11 . 1.448(4) ?
N4 C10 . 1.452(4) ?
O1 C1 . 1.250(3) ?
O2 C5 . 1.269(3) yes
O3 C8 . 1.309(4) ?
O3 H3 . 0.8200 ?
O4 C8 . 1.214(4) ?
O5 H5A . 0.8500 ?
O5 H5B . 0.8500 ?
O6 C9 . 1.227(4) ?
C1 C2 . 1.511(4) ?
C2 C3 . 1.382(4) ?
C3 C4 . 1.382(4) ?
C3 H3B . 0.9300 ?
C4 C3 2_656 1.382(4) ?
C4 H4 . 0.9300 ?
C5 C6 . 1.460(4) ?
C6 C7 . 1.335(4) ?
C6 H6 . 0.9300 ?
C7 C8 . 1.465(4) ?
C7 H7 . 0.9300 ?
C9 H9 . 0.9300 ?
C10 H10A . 0.9600 ?
C10 H10B . 0.9600 ?
C10 H10C . 0.9600 ?
C11 H11A . 0.9600 ?
C11 H11B . 0.9600 ?
C11 H11C . 0.9600 ?

loop_
_geom_hbond_atom_site_label_D
_geom_hbond_atom_site_label_H
_geom_hbond_atom_site_label_A
_geom_hbond_site_symmetry_A
_geom_hbond_distance_DH
_geom_hbond_distance_HA
_geom_hbond_distance_DA
_geom_hbond_angle_DHA
_geom_hbond_publ_flag
O5 H5A O4 5_656 0.85 1.97 2.802(3) 165.2 yes
O5 H5B O1 5_666 0.85 1.84 2.685(3) 173.8 yes
N3 H3A O6 . 0.86 1.97 2.808(3) 163.0 yes
O3 H3 O2 . 0.82 1.68 2.498(3) 174.8 yes

loop_
_geom_torsion_atom_site_label_1
_geom_torsion_atom_site_label_2
_geom_torsion_atom_site_label_3
_geom_torsion_atom_site_label_4
_geom_torsion_site_symmetry_1
_geom_torsion_site_symmetry_2
_geom_torsion_site_symmetry_3
_geom_torsion_site_symmetry_4
_geom_torsion
_geom_torsion_publ_flag
N2 Cd1 N1 C2 2_656 . . 2_656 0.87(14) ?
N2 Cd1 N1 C2 . . . 2_656 -179.13(14) ?
O5 Cd1 N1 C2 2_656 . . 2_656 -89.00(14) ?
O5 Cd1 N1 C2 . . . 2_656 91.00(14) ?
O2 Cd1 N1 C2 2_656 . . 2_656 0.95(15) ?
O2 Cd1 N1 C2 . . . 2_656 -179.05(15) ?
N2 Cd1 N1 C2 2_656 . . . -179.13(14) ?
N2 Cd1 N1 C2 . . . . 0.87(14) ?
O5 Cd1 N1 C2 2_656 . . . 91.00(14) ?
O5 Cd1 N1 C2 . . . . -89.00(14) ?
O2 Cd1 N1 C2 2_656 . . . -179.05(15) ?
O2 Cd1 N1 C2 . . . . 0.95(15) ?
N2 Cd1 N2 C1 2_656 . . . -2.1(2) ?
O5 Cd1 N2 C1 2_656 . . . -99.6(2) ?
O5 Cd1 N2 C1 . . . . 95.5(2) ?
N1 Cd1 N2 C1 . . . . -2.1(2) ?
O2 Cd1 N2 C1 2_656 . . . 177.7(2) ?
O2 Cd1 N2 C1 . . . . 178.0(3) ?
N2 Cd1 N2 N3 2_656 . . . -177.3(2) ?
O5 Cd1 N2 N3 2_656 . . . 85.19(19) ?
O5 Cd1 N2 N3 . . . . -79.74(19) ?
N1 Cd1 N2 N3 . . . . -177.3(2) ?
O2 Cd1 N2 N3 2_656 . . . 2.5(3) ?
O2 Cd1 N2 N3 . . . . 2.74(17) ?
C1 N2 N3 C5 . . . . -177.8(2) ?
Cd1 N2 N3 C5 . . . . -2.1(3) ?
N2 Cd1 O2 C5 2_656 . . . 176.8(2) ?
N2 Cd1 O2 C5 . . . . -3.36(18) ?
O5 Cd1 O2 C5 2_656 . . . -99.33(19) ?
O5 Cd1 O2 C5 . . . . 92.38(19) ?
N1 Cd1 O2 C5 . . . . -3.4(2) ?
O2 Cd1 O2 C5 2_656 . . . 176.6(2) ?
N3 N2 C1 O1 . . . . -2.6(4) ?
Cd1 N2 C1 O1 . . . . -177.9(2) ?
N3 N2 C1 C2 . . . . 178.2(2) ?
Cd1 N2 C1 C2 . . . . 2.8(3) ?
C2 N1 C2 C3 2_656 . . . 0.3(2) ?
Cd1 N1 C2 C3 . . . . -179.7(2) ?
C2 N1 C2 C1 2_656 . . . -179.9(2) ?
Cd1 N1 C2 C1 . . . . 0.1(2) ?
O1 C1 C2 N1 . . . . 179.0(2) ?
N2 C1 C2 N1 . . . . -1.7(3) ?
O1 C1 C2 C3 . . . . -1.2(4) ?
N2 C1 C2 C3 . . . . 178.1(3) ?
N1 C2 C3 C4 . . . . -0.6(4) ?
C1 C2 C3 C4 . . . . 179.6(2) ?
C2 C3 C4 C3 . . . 2_656 0.29(19) ?
Cd1 O2 C5 N3 . . . . 3.8(3) ?
Cd1 O2 C5 C6 . . . . -175.4(2) ?
N2 N3 C5 O2 . . . . -1.3(4) ?
N2 N3 C5 C6 . . . . 177.9(2) ?
O2 C5 C6 C7 . . . . -0.1(5) ?
N3 C5 C6 C7 . . . . -179.3(4) ?
C5 C6 C7 C8 . . . . -3.2(7) ?
C6 C7 C8 O4 . . . . -176.1(4) ?
C6 C7 C8 O3 . . . . 2.0(6) ?
C11 N4 C9 O6 . . . . 2.1(5) ?
C10 N4 C9 O6 . . . . -180.0(3) ?
